data_7707430
loop_
_publ_author_name
'Orchanian, Nicholas M.'
'Hong, Lorena E.'
'Velazquez, David A.'
'Marinescu, Smaranda C.'

_publ_section_title
;
 Electrocatalytic syngas generation with a redox non-innocent cobalt
 2-phosphinobenzenethiolate complex.
;
_journal_issue 31
_journal_name_full 'Dalton transactions (Cambridge, England : 2003)'
_journal_page_first 10779
_journal_page_last 10788
_journal_paper_doi 10.1039/d0dt03270k
_journal_volume 50
_journal_year 2021
_chemical_formula_sum 'C30 H42 Co P2 S2'
_chemical_formula_weight 587.62
_chemical_name_common CoPS
_space_group_crystal_system monoclinic
_space_group_IT_number 14
_space_group_name_Hall '-P 2yn'
_space_group_name_H-M_alt 'P 1 21/n 1'
_atom_sites_solution_hydrogens mixed
_audit_update_record
;
2020-05-27 deposited with the CCDC.	2021-05-14 downloaded from the CCDC.
;
_cell_angle_alpha 90
_cell_angle_beta 111.120(3)
_cell_angle_gamma 90
_cell_formula_units_Z 2
_cell_length_a 11.658(3)
_cell_length_b 9.739(3)
_cell_length_c 14.049(4)
_cell_measurement_reflns_used 4494
_cell_measurement_temperature 100.(2)
_cell_measurement_theta_max 60.93
_cell_measurement_theta_min 5.211
_cell_volume 1487.9(7)
_computing_cell_refinement 'APEX3 v2018.7-1 (Bruker AXS, 2018)'
_computing_data_collection 'Bruker Instrument Service v2012.12.0.3 (Bruker AXS, 2012)'
_computing_data_reduction 'SAINT V8.38A (Bruker AXS, 2013)'
_computing_molecular_graphics 'shelXle (C.B. Huebschle, rev 924)'
_computing_publication_material 'SHELXTL XL 2018/3 (Bruker AXS, 2018)'
_computing_structure_refinement 'SHELXTL XL 2018/3 (Bruker AXS, 2018)'
_computing_structure_solution 'SHELXTL XT 2014/5 (Bruker AXS, 2014)'
_diffrn_ambient_temperature 100.(2)
_diffrn_measured_fraction_theta_full 0.993
_diffrn_measured_fraction_theta_max 0.993
_diffrn_measurement_device_type 'Bruker APEX II CCD'
_diffrn_measurement_method 'omega- and phi-scans'
_diffrn_radiation_monochromator 'TRIUMPH curved-crystal'
_diffrn_radiation_type 'MoK\a '
_diffrn_radiation_wavelength 0.71073
_diffrn_reflns_av_R_equivalents 0.0267
_diffrn_reflns_av_unetI/netI 0.0186
_diffrn_reflns_limit_h_max 15
_diffrn_reflns_limit_h_min -16
_diffrn_reflns_limit_k_max 13
_diffrn_reflns_limit_k_min -13
_diffrn_reflns_limit_l_max 19
_diffrn_reflns_limit_l_min -19
_diffrn_reflns_number 21559
_diffrn_reflns_theta_full 30.47
_diffrn_reflns_theta_max 30.47
_diffrn_reflns_theta_min 1.96
_diffrn_source 'fine-focus tube'
_exptl_absorpt_coefficient_mu 0.842
_exptl_absorpt_correction_T_max 0.85
_exptl_absorpt_correction_T_min 0.75
_exptl_absorpt_correction_type multi-scan
_exptl_absorpt_process_details 'SADABS 2016/2 (Bruker AXS, 2016)'
_exptl_crystal_colour orange
_exptl_crystal_density_diffrn 1.312
_exptl_crystal_density_method 'not measured'
_exptl_crystal_description prism
_exptl_crystal_F_000 622
_exptl_crystal_size_max 0.368
_exptl_crystal_size_mid 0.214
_exptl_crystal_size_min 0.198
_refine_diff_density_max 0.440
_refine_diff_density_min -0.253
_refine_ls_extinction_method none
_refine_ls_goodness_of_fit_ref 1.015
_refine_ls_hydrogen_treatment mixed
_refine_ls_matrix_type full
_refine_ls_number_parameters 168
_refine_ls_number_reflns 4494
_refine_ls_number_restraints 0
_refine_ls_restrained_S_all 1.015
_refine_ls_R_factor_all 0.0238
_refine_ls_R_factor_gt 0.0208
_refine_ls_shift/su_max 0.001
_refine_ls_shift/su_mean 0.000
_refine_ls_structure_factor_coef Fsqd
_refine_ls_weighting_details 'w=1/[\s^2^(Fo^2^)+(0.0228P)^2^+0.6193P] where P=(Fo^2^+2Fc^2^)/3'
_refine_ls_weighting_scheme calc
_refine_ls_wR_factor_gt 0.0520
_refine_ls_wR_factor_ref 0.0538
_reflns_number_gt 4147
_reflns_number_total 4494
_reflns_threshold_expression 'I > 2\s(I)'
_cod_data_source_file d0dt03270k2.cif
_cod_data_source_block CoPS
_cod_depositor_comments 'Adding full bibliography for 7707430--7707431.cif.'
_cod_database_code 7707430

loop_
_space_group_symop_operation_xyz
'x, y, z'
'-x+1/2, y+1/2, -z+1/2'
'-x, -y, -z'
'x-1/2, -y-1/2, z-1/2'

loop_
_atom_site_type_symbol
_atom_site_label
_atom_site_fract_x
_atom_site_fract_y
_atom_site_fract_z
_atom_site_U_iso_or_equiv
_atom_site_adp_type
_atom_site_calc_flag
_atom_site_refinement_flags_adp
_atom_site_refinement_flags_occupancy
_atom_site_refinement_flags_posn
_atom_site_occupancy
_atom_site_disorder_assembly
_atom_site_disorder_group
Co Co1 0 0 0 0.01031(5) Uani d . P S 1 . .
S S1 -0.04140(2) -0.13682(2) 0.10453(2) 0.01410(5) Uani d . . . 1 . .
P P1 0.01583(2) 0.17127(2) 0.10788(2) 0.01090(5) Uani d . . . 1 . .
C C15 -0.08242(8) 0.32182(9) 0.05117(7) 0.01324(16) Uani d . . . 1 . .
C C1 -0.09538(10) 0.52364(12) 0.40751(9) 0.0264(2) Uani d . . . 1 . .
H H1 -0.160524 0.539591 0.344359 0.032 Uiso calc U . R 1 . .
C C2 0.02302(11) 0.56699(13) 0.42155(10) 0.0287(2) Uani d . . . 1 . .
H H2 0.038958 0.613018 0.367983 0.034 Uiso calc U . R 1 . .
C C3 0.11815(10) 0.54320(12) 0.51372(10) 0.0292(2) Uani d . . . 1 . .
H H3 0.199148 0.572726 0.523008 0.035 Uiso calc U . R 1 . .
C C4 -0.07826(10) 0.43899(10) 0.12530(7) 0.01870(18) Uani d . . . 1 . .
H H4A -0.119309 0.520066 0.086615 0.028 Uiso calc U . R 1 . .
H H4B 0.007554 0.461414 0.165524 0.028 Uiso calc U . R 1 . .
H H4C -0.120353 0.410365 0.171106 0.028 Uiso calc U . R 1 . .
C C5 -0.21476(9) 0.27369(10) -0.00610(8) 0.01902(18) Uani d . . . 1 . .
H H5A -0.248536 0.234768 0.042575 0.029 Uiso calc U . R 1 . .
H H5B -0.215154 0.2036 -0.056263 0.029 Uiso calc U . R 1 . .
H H5C -0.265133 0.351959 -0.041194 0.029 Uiso calc U . R 1 . .
C C6 0.17150(8) 0.24128(9) 0.17772(7) 0.01372(16) Uani d . . . 1 . .
H H12 0.166668 0.300343 0.234379 0.016 Uiso calc U . R 1 . .
C C7 0.22127(9) 0.32948(10) 0.11088(7) 0.01710(17) Uani d . . . 1 . .
H H6 0.304899 0.35986 0.151114 0.026 Uiso calc U . R 1 . .
H H8 0.168167 0.409792 0.08624 0.026 Uiso calc U . R 1 . .
H H7 0.222566 0.275201 0.052538 0.026 Uiso calc U . R 1 . .
C C8 0.25880(9) 0.12181(10) 0.22545(8) 0.02035(19) Uani d . . . 1 . .
H H9 0.267451 0.064148 0.171263 0.031 Uiso calc U . R 1 . .
H H11 0.225293 0.066837 0.26778 0.031 Uiso calc U . R 1 . .
H H10 0.3395 0.158043 0.26783 0.031 Uiso calc U . R 1 . .
C C9 -0.02936(8) 0.10543(9) 0.21071(7) 0.01342(16) Uani d . . . 1 . .
C C10 -0.05570(8) -0.03568(9) 0.20465(7) 0.01328(16) Uani d . . . 1 . .
C C11 -0.09171(9) -0.09818(10) 0.27955(7) 0.01803(18) Uani d . . . 1 . .
H H16 -0.111336 -0.193216 0.274893 0.022 Uiso calc U . R 1 . .
C C12 -0.09862(10) -0.02089(11) 0.36050(8) 0.02143(19) Uani d . . . 1 . .
H H15 -0.123354 -0.063502 0.410841 0.026 Uiso calc U . R 1 . .
C C13 -0.06964(10) 0.11834(11) 0.36853(8) 0.0222(2) Uani d . . . 1 . .
H H14 -0.073838 0.170314 0.424408 0.027 Uiso calc U . R 1 . .
C C14 -0.03440(10) 0.18114(10) 0.29407(7) 0.01882(18) Uani d . . . 1 . .
H H13 -0.013662 0.275893 0.299857 0.023 Uiso calc U . R 1 . .
H H17 -0.0484(12) 0.3515(13) 0.0012(10) 0.017(3) Uiso d . . . 1 . .

loop_
_atom_site_aniso_label
_atom_site_aniso_U_11
_atom_site_aniso_U_22
_atom_site_aniso_U_33
_atom_site_aniso_U_12
_atom_site_aniso_U_13
_atom_site_aniso_U_23
Co1 0.01201(8) 0.00937(8) 0.00938(8) -0.00012(5) 0.00365(6) 0.00017(5)
S1 0.01857(11) 0.01111(9) 0.01314(10) -0.00127(7) 0.00636(8) 0.00063(7)
P1 0.01242(10) 0.01016(10) 0.00969(10) 0.00033(7) 0.00347(8) 0.00007(7)
C15 0.0145(4) 0.0122(4) 0.0126(4) 0.0018(3) 0.0043(3) 0.0010(3)
C1 0.0209(5) 0.0277(5) 0.0282(5) 0.0029(4) 0.0061(4) -0.0014(4)
C2 0.0252(5) 0.0308(6) 0.0349(6) 0.0047(4) 0.0166(5) 0.0074(5)
C3 0.0176(5) 0.0278(5) 0.0424(7) -0.0015(4) 0.0112(5) 0.0034(5)
C4 0.0224(5) 0.0142(4) 0.0180(4) 0.0038(3) 0.0054(4) -0.0018(3)
C5 0.0147(4) 0.0203(4) 0.0193(4) 0.0016(3) 0.0028(3) -0.0005(3)
C6 0.0135(4) 0.0134(4) 0.0121(4) -0.0006(3) 0.0021(3) -0.0009(3)
C7 0.0169(4) 0.0161(4) 0.0177(4) -0.0038(3) 0.0054(3) -0.0011(3)
C8 0.0156(4) 0.0198(4) 0.0214(5) 0.0027(3) 0.0015(4) 0.0038(4)
C9 0.0140(4) 0.0155(4) 0.0106(4) 0.0011(3) 0.0041(3) 0.0011(3)
C10 0.0118(4) 0.0160(4) 0.0113(4) 0.0005(3) 0.0032(3) 0.0016(3)
C11 0.0183(4) 0.0208(4) 0.0153(4) -0.0012(3) 0.0064(3) 0.0042(3)
C12 0.0205(5) 0.0307(5) 0.0150(4) 0.0002(4) 0.0087(4) 0.0047(4)
C13 0.0264(5) 0.0284(5) 0.0138(4) 0.0024(4) 0.0097(4) -0.0006(4)
C14 0.0242(5) 0.0189(4) 0.0138(4) 0.0014(4) 0.0074(4) -0.0009(3)

loop_
_atom_type_symbol
_atom_type_description
_atom_type_scat_dispersion_real
_atom_type_scat_dispersion_imag
_atom_type_scat_source
C C 0.0033 0.0016 'International Tables Vol C Tables 4.2.6.8 and 6.1.1.4'
H H 0.0000 0.0000 'International Tables Vol C Tables 4.2.6.8 and 6.1.1.4'
P P 0.1023 0.0942 'International Tables Vol C Tables 4.2.6.8 and 6.1.1.4'
S S 0.1246 0.1234 'International Tables Vol C Tables 4.2.6.8 and 6.1.1.4'
Co Co 0.3494 0.9721 'International Tables Vol C Tables 4.2.6.8 and 6.1.1.4'

loop_
_geom_angle_atom_site_label_1
_geom_angle_atom_site_label_2
_geom_angle_atom_site_label_3
_geom_angle_site_symmetry_1
_geom_angle_site_symmetry_3
_geom_angle
_geom_angle_publ_flag
S1 Co1 S1 . 3 180.0 ?
S1 Co1 P1 . 3 90.95(2) ?
S1 Co1 P1 3 3 89.05(2) ?
S1 Co1 P1 . . 89.05(2) ?
S1 Co1 P1 3 . 90.95(2) ?
P1 Co1 P1 3 . 180.0 ?
C10 S1 Co1 . . 107.70(4) ?
C9 P1 C6 . . 102.55(4) ?
C9 P1 C15 . . 107.97(4) ?
C6 P1 C15 . . 105.77(4) ?
C9 P1 Co1 . . 107.49(3) ?
C6 P1 Co1 . . 117.58(3) ?
C15 P1 Co1 . . 114.52(3) ?
C5 C15 C4 . . 111.30(8) ?
C5 C15 P1 . . 109.42(6) ?
C4 C15 P1 . . 115.66(6) ?
C5 C15 H17 . . 108.0(7) ?
C4 C15 H17 . . 110.5(8) ?
P1 C15 H17 . . 101.3(8) ?
C2 C1 C3 . 3_566 119.67(11) ?
C2 C1 H1 . . 120.2 ?
C3 C1 H1 3_566 . 120.2 ?
C3 C2 C1 . . 120.09(11) ?
C3 C2 H2 . . 120.0 ?
C1 C2 H2 . . 120.0 ?
C2 C3 C1 . 3_566 120.24(10) ?
C2 C3 H3 . . 119.9 ?
C1 C3 H3 3_566 . 119.9 ?
C15 C4 H4A . . 109.5 ?
C15 C4 H4B . . 109.5 ?
H4A C4 H4B . . 109.5 ?
C15 C4 H4C . . 109.5 ?
H4A C4 H4C . . 109.5 ?
H4B C4 H4C . . 109.5 ?
C15 C5 H5A . . 109.5 ?
C15 C5 H5B . . 109.5 ?
H5A C5 H5B . . 109.5 ?
C15 C5 H5C . . 109.5 ?
H5A C5 H5C . . 109.5 ?
H5B C5 H5C . . 109.5 ?
C8 C6 C7 . . 110.82(8) ?
C8 C6 P1 . . 108.75(6) ?
C7 C6 P1 . . 113.35(6) ?
C8 C6 H12 . . 107.9 ?
C7 C6 H12 . . 107.9 ?
P1 C6 H12 . . 107.9 ?
C6 C7 H6 . . 109.5 ?
C6 C7 H8 . . 109.5 ?
H6 C7 H8 . . 109.5 ?
C6 C7 H7 . . 109.5 ?
H6 C7 H7 . . 109.5 ?
H8 C7 H7 . . 109.5 ?
C6 C8 H9 . . 109.5 ?
C6 C8 H11 . . 109.5 ?
H9 C8 H11 . . 109.5 ?
C6 C8 H10 . . 109.5 ?
H9 C8 H10 . . 109.5 ?
H11 C8 H10 . . 109.5 ?
C14 C9 C10 . . 119.42(8) ?
C14 C9 P1 . . 125.98(7) ?
C10 C9 P1 . . 114.55(7) ?
C9 C10 C11 . . 119.78(8) ?
C9 C10 S1 . . 120.72(7) ?
C11 C10 S1 . . 119.49(7) ?
C12 C11 C10 . . 119.95(9) ?
C12 C11 H16 . . 120.0 ?
C10 C11 H16 . . 120.0 ?
C11 C12 C13 . . 120.65(9) ?
C11 C12 H15 . . 119.7 ?
C13 C12 H15 . . 119.7 ?
C12 C13 C14 . . 119.64(9) ?
C12 C13 H14 . . 120.2 ?
C14 C13 H14 . . 120.2 ?
C13 C14 C9 . . 120.50(9) ?
C13 C14 H13 . . 119.7 ?
C9 C14 H13 . . 119.7 ?

loop_
_geom_bond_atom_site_label_1
_geom_bond_atom_site_label_2
_geom_bond_site_symmetry_2
_geom_bond_distance
_geom_bond_publ_flag
Co1 S1 . 2.1625(4) ?
Co1 S1 3 2.1625(4) ?
Co1 P1 3 2.2163(5) ?
Co1 P1 . 2.2163(5) ?
S1 C10 . 1.7735(10) ?
P1 C9 . 1.8233(10) ?
P1 C6 . 1.8542(10) ?
P1 C15 . 1.8545(10) ?
C15 C5 . 1.5338(13) ?
C15 C4 . 1.5338(13) ?
C15 H17 . 0.967(13) ?
C1 C2 . 1.3878(16) ?
C1 C3 3_566 1.3895(17) ?
C1 H1 . 0.95 ?
C2 C3 . 1.3877(17) ?
C2 H2 . 0.95 ?
C3 H3 . 0.95 ?
C4 H4A . 0.98 ?
C4 H4B . 0.98 ?
C4 H4C . 0.98 ?
C5 H5A . 0.98 ?
C5 H5B . 0.98 ?
C5 H5C . 0.98 ?
C6 C8 . 1.5321(13) ?
C6 C7 . 1.5327(13) ?
C6 H12 . 1.0 ?
C7 H6 . 0.98 ?
C7 H8 . 0.98 ?
C7 H7 . 0.98 ?
C8 H9 . 0.98 ?
C8 H11 . 0.98 ?
C8 H10 . 0.98 ?
C9 C14 . 1.4029(13) ?
C9 C10 . 1.4041(13) ?
C10 C11 . 1.4044(13) ?
C11 C12 . 1.3902(15) ?
C11 H16 . 0.95 ?
C12 C13 . 1.3922(16) ?
C12 H15 . 0.95 ?
C13 C14 . 1.3953(14) ?
C13 H14 . 0.95 ?
C14 H13 . 0.95 ?

loop_
_geom_torsion_atom_site_label_1
_geom_torsion_atom_site_label_2
_geom_torsion_atom_site_label_3
_geom_torsion_atom_site_label_4
_geom_torsion_site_symmetry_1
_geom_torsion_site_symmetry_2
_geom_torsion_site_symmetry_3
_geom_torsion_site_symmetry_4
_geom_torsion
_geom_torsion_publ_flag
C9 P1 C15 C5 . . . . -69.26(7) ?
C6 P1 C15 C5 . . . . -178.47(6) ?
Co1 P1 C15 C5 . . . . 50.41(7) ?
C9 P1 C15 C4 . . . . 57.37(8) ?
C6 P1 C15 C4 . . . . -51.83(8) ?
Co1 P1 C15 C4 . . . . 177.05(6) ?
C3 C1 C2 C3 3_566 . . . 0.2(2) ?
C1 C2 C3 C1 . . . 3_566 -0.2(2) ?
C9 P1 C6 C8 . . . . 67.90(7) ?
C15 P1 C6 C8 . . . . -179.07(6) ?
Co1 P1 C6 C8 . . . . -49.71(7) ?
C9 P1 C6 C7 . . . . -168.36(6) ?
C15 P1 C6 C7 . . . . -55.33(7) ?
Co1 P1 C6 C7 . . . . 74.02(7) ?
C6 P1 C9 C14 . . . . 56.57(9) ?
C15 P1 C9 C14 . . . . -54.84(10) ?
Co1 P1 C9 C14 . . . . -178.86(8) ?
C6 P1 C9 C10 . . . . -120.66(7) ?
C15 P1 C9 C10 . . . . 127.94(7) ?
Co1 P1 C9 C10 . . . . 3.92(7) ?
C14 C9 C10 C11 . . . . 2.66(13) ?
P1 C9 C10 C11 . . . . -179.92(7) ?
C14 C9 C10 S1 . . . . -176.22(7) ?
P1 C9 C10 S1 . . . . 1.21(10) ?
Co1 S1 C10 C9 . . . . -5.86(8) ?
Co1 S1 C10 C11 . . . . 175.26(7) ?
C9 C10 C11 C12 . . . . -1.37(14) ?
S1 C10 C11 C12 . . . . 177.52(8) ?
C10 C11 C12 C13 . . . . -0.27(15) ?
C11 C12 C13 C14 . . . . 0.58(16) ?
C12 C13 C14 C9 . . . . 0.74(16) ?
C10 C9 C14 C13 . . . . -2.36(15) ?
P1 C9 C14 C13 . . . . -179.46(8) ?
